data_1533188
loop_
_publ_author_name
'Fukami, T.'
'Chen, R.H.'

_publ_section_title
;
 Structural phase transition and crystal structure of a highly deuterated
 (N D4)3 D (Se O4)2 crystal
;
_journal_name_full 'Physica Status Solidi, Sectio A: Applied Research'
_journal_page_first 378
_journal_page_last 388
_journal_volume 199
_journal_year 2003
_chemical_formula_sum 'D13 N3 O8 Se2'
_chemical_name_systematic '(N D4)3 D (Se O4)2'
_space_group_IT_number 2
_symmetry_space_group_name_Hall '-P 1'
_symmetry_space_group_name_H-M 'P -1'
_cell_angle_alpha 89.234
_cell_angle_beta 101.809
_cell_angle_gamma 111.591
_cell_formula_units_Z 2
_cell_length_a 8.4878
_cell_length_b 6.0461
_cell_length_c 10.4734
_cell_volume 488.051
_citation_journal_id_ASTM PSSABA
_cod_data_source_file Fukami_PSSABA_2003_1989.cif
_cod_data_source_block D13N3O8Se2
_cod_original_cell_volume 488.0511
_cod_database_code 1533188

loop_
_symmetry_equiv_pos_as_xyz
x,y,z
-x,-y,-z

loop_
_atom_site_label
_atom_site_type_symbol
_atom_site_fract_x
_atom_site_fract_y
_atom_site_fract_z
_atom_site_occupancy
_atom_site_U_iso_or_equiv
O6 O-2 0.6875 0.0348 0.8857 1 0.0
D1 D+1 0.031 0.364 0.821 1 0.0
Se1 Se+6 0.22937 0.34305 0.45938 1 0.0
D4 D+1 0.06 0.231 0.711 1 0.0
D2 D+1 -0.012 0.118 0.738 1 0.0
N1 N-3 -0.0005 0.2593 0.7499 1 0.0
N3 N-3 0.4045 0.9395 0.6533 1 0.0
D8 D+1 0.344 0.539 0.076 1 0.0
D14 D+1 -0.016 0.055 0.024 0.5 0.0
O1 O-2 0.0163 0.1879 0.4376 1 0.0
O3 O-2 0.2591 0.5679 0.3686 1 0.0
O7 O-2 0.7484 0.3472 0.0886 1 0.0
D6 D+1 0.503 0.528 0.164 1 0.0
O4 O-2 0.3135 0.1619 0.417 1 0.0
D7 D+1 0.366 0.338 0.121 1 0.0
D11 D+1 0.392 0.008 0.704 1 0.0
O2 O-2 0.2984 0.4289 0.6144 1 0.0
O5 O-2 0.9846 0.1737 0.0578 1 0.0
O8 O-2 0.7015 0.8926 0.1308 1 0.0
D13 D+1 0.001 0.064 0.462 0.5 0.0
D10 D+1 0.522 0.94 0.656 1 0.0
D3 D+1 -0.061 0.325 0.732 1 0.0
D5 D+1 0.354 0.53 0.216 1 0.0
Se2 Se+6 0.77219 0.11058 0.04046 1 0.0
N2 N-3 0.3994 0.4722 0.1516 1 0.0
D9 D+1 0.376 0.028 0.58 1 0.0
D12 D+1 0.331 0.797 0.619 1 0.0
